data_4128287
loop_
_publ_author_name
'Tolentino, Daniel R.'
'Neale, Samuel E.'
'Isaac, Connie J.'
'Macgregor, Stuart A.'
'Whittlesey, Michael K.'
'Jazzar, Rodolphe'
'Bertrand, Guy'

_publ_section_title
;
 Reductive Elimination at Carbon under Steric Control.
;
_journal_issue 25
_journal_name_full 'Journal of the American Chemical Society'
_journal_page_first 9823
_journal_page_last 9826
_journal_paper_doi 10.1021/jacs.9b04957
_journal_volume 141
_journal_year 2019
_chemical_absolute_configuration syn
_chemical_formula_moiety '1(C34 H48 N2 O)'
_chemical_formula_sum 'C34 H48 N2 O'
_chemical_formula_weight 500.74
_space_group_crystal_system monoclinic
_space_group_IT_number 4
_space_group_name_Hall 'P 2yb'
_space_group_name_H-M_alt 'P 1 21 1'
_symmetry_space_group_name_Hall 'P 2yb'
_symmetry_space_group_name_H-M 'P 1 21 1'
_atom_sites_solution_hydrogens geom
_audit_creation_date 2019-05-07
_audit_creation_method
;
Olex2 1.2-beta
(compiled 2018.05.29 svn.r3508 for OlexSys, GUI svn.r5506)
;
_cell_angle_alpha 90
_cell_angle_beta 91.822(3)
_cell_angle_gamma 90
_cell_formula_units_Z 4
_cell_length_a 10.6372(7)
_cell_length_b 16.6939(12)
_cell_length_c 16.7043(13)
_cell_measurement_reflns_used 5108
_cell_measurement_temperature 100.0
_cell_measurement_theta_max 20.63
_cell_measurement_theta_min 2.24
_cell_volume 2964.8(4)
_computing_cell_refinement 'SAINT V8.38A (?, 2016)'
_computing_data_reduction 'SAINT V8.38A (?, 2016)'
_computing_molecular_graphics 'Olex2 (Dolomanov et al., 2009)'
_computing_publication_material 'Olex2 (Dolomanov et al., 2009)'
_computing_structure_refinement 'XL (Sheldrick, 2008)'
_diffrn_ambient_temperature 100.0
_diffrn_detector 'Bruker APEX2 area detector'
_diffrn_detector_area_resol_mean 7.9
_diffrn_detector_type 'CCD area detector'
_diffrn_measured_fraction_theta_full 1.000
_diffrn_measured_fraction_theta_max 0.998
_diffrn_measurement_device 'three-circle diffractometer'
_diffrn_measurement_device_type 'Bruker SMART APEX2 area detector'
_diffrn_measurement_method '\w and \f scans'
_diffrn_radiation_monochromator 'mirror optics'
_diffrn_radiation_probe x-ray
_diffrn_radiation_type MoK\a
_diffrn_radiation_wavelength 0.71073
_diffrn_reflns_av_R_equivalents 0.0556
_diffrn_reflns_av_unetI/netI 0.0803
_diffrn_reflns_Laue_measured_fraction_full 1.000
_diffrn_reflns_Laue_measured_fraction_max 0.998
_diffrn_reflns_limit_h_max 12
_diffrn_reflns_limit_h_min -11
_diffrn_reflns_limit_k_max 20
_diffrn_reflns_limit_k_min -20
_diffrn_reflns_limit_l_max 20
_diffrn_reflns_limit_l_min -19
_diffrn_reflns_number 30979
_diffrn_reflns_point_group_measured_fraction_full 1.000
_diffrn_reflns_point_group_measured_fraction_max 0.997
_diffrn_reflns_theta_full 25.242
_diffrn_reflns_theta_max 25.426
_diffrn_reflns_theta_min 1.220
_diffrn_source 'microfocus sealed X-ray tube'
_diffrn_source_type 'Incoatec I\ms'
_diffrn_standards_number 0
_exptl_absorpt_coefficient_mu 0.066
_exptl_absorpt_correction_T_max 0.7452
_exptl_absorpt_correction_T_min 0.6915
_exptl_absorpt_correction_type multi-scan
_exptl_absorpt_process_details
'SADABS-2016/2 (Bruker,2016/2) was used for absorption correction. wR2(int) was 0.0704 before and 0.0512 after correction. The Ratio of minimum to maximum transmission is 0.9279. The \l/2 correction factor is Not present.'
_exptl_crystal_colour yellow
_exptl_crystal_colour_primary yellow
_exptl_crystal_density_diffrn 1.122
_exptl_crystal_description block
_exptl_crystal_F_000 1096
_exptl_crystal_size_max 0.74
_exptl_crystal_size_mid 0.56
_exptl_crystal_size_min 0.33
_refine_diff_density_max 0.313
_refine_diff_density_min -0.236
_refine_diff_density_rms 0.049
_refine_ls_abs_structure_details
;
 Flack x determined using 2902 quotients [(I+)-(I-)]/[(I+)+(I-)]
 (Parsons, Flack and Wagner, Acta Cryst. B69 (2013) 249-259).
;
_refine_ls_abs_structure_Flack -0.4(9)
_refine_ls_extinction_method none
_refine_ls_goodness_of_fit_ref 1.041
_refine_ls_hydrogen_treatment constr
_refine_ls_matrix_type full
_refine_ls_number_parameters 744
_refine_ls_number_reflns 10916
_refine_ls_number_restraints 213
_refine_ls_restrained_S_all 1.033
_refine_ls_R_factor_all 0.0925
_refine_ls_R_factor_gt 0.0605
_refine_ls_shift/su_max 0.000
_refine_ls_shift/su_mean 0.000
_refine_ls_structure_factor_coef Fsqd
_refine_ls_weighting_details 'w=1/[\s^2^(Fo^2^)+(0.0544P)^2^+1.0705P] where P=(Fo^2^+2Fc^2^)/3'
_refine_ls_weighting_scheme calc
_refine_ls_wR_factor_gt 0.1236
_refine_ls_wR_factor_ref 0.1369
_reflns_Friedel_coverage 0.925
_reflns_Friedel_fraction_full 1.000
_reflns_Friedel_fraction_max 0.995
_reflns_number_gt 8146
_reflns_number_total 10916
_reflns_threshold_expression 'I > 2\s(I)'
_cod_data_source_file 6_MenthCAACOCNPh.cif
_cod_data_source_block 6_menthcaacocnph
_cod_database_code 4128287
_shelx_shelxl_version_number 2018/3
_shelx_space_group_comment
;
The symmetry employed for this shelxl refinement is uniquely defined
by the following loop, which should always be used as a source of
symmetry information in preference to the above space-group names.
They are only intended as comments.
;
_shelx_estimated_absorpt_t_max 0.978
_shelx_estimated_absorpt_t_min 0.952
_olex2_refinement_description
;
1. Fixed Uiso
 At 1.2 times of:
  All C(H) groups, All C(H,H) groups
 At 1.5 times of:
  All C(H,H,H) groups
2. Restrained distances
 C32B-C34B
 1.532 with sigma of 0.02
 C9A-C31B \\sim C9A-C31A
 with sigma of 0.02
 C9A-C26B \\sim C9A-C26A
 with sigma of 0.02
 C31B-C30B \\sim C31A-C30A
 with sigma of 0.02
 C31B-C32B \\sim C31A-C32A
 with sigma of 0.02
 C26B-C27B \\sim C26A-C27A
 with sigma of 0.02
 C34B-C32B \\sim C33A-C32A
 with sigma of 0.02
 C30B-C29B \\sim C30A-C29A
 with sigma of 0.02
 C27B-C29B \\sim C27A-C29A
 with sigma of 0.02
 C27B-C28B \\sim C27A-C28A
 with sigma of 0.02
 C32B-C33B \\sim C32A-C34A
 with sigma of 0.02
 C9A-C30B \\sim C9A-C30A
 with sigma of 0.04
 C9A-C27B \\sim C9A-C27A
 with sigma of 0.04
 C9A-C32B \\sim C9A-C32A
 with sigma of 0.04
 C31B-C34B \\sim C31A-C33A
 with sigma of 0.04
 C31B-C29B \\sim C31A-C29A
 with sigma of 0.04
 C31B-C33B \\sim C31A-C34A
 with sigma of 0.04
 C26B-C29B \\sim C26A-C29A
 with sigma of 0.04
 C26B-C28B \\sim C26A-C28A
 with sigma of 0.04
 C34B-C33B \\sim C33A-C34A
 with sigma of 0.04
 C30B-C27B \\sim C30A-C27A
 with sigma of 0.04
 C30B-C32B \\sim C30A-C32A
 with sigma of 0.04
 C29B-C28B \\sim C29A-C28A
 with sigma of 0.04
3. Uiso/Uaniso restraints and constraints
Uanis(C4B) = Uanis(C4A)
Uanis(C7A) = Uanis(C7B)
Uanis(C3A) = Uanis(C3B)
Uanis(C8A) = Uanis(C8B)
Uanis(C29B) = Uanis(C29A)
Uanis(C27B) = Uanis(C27A)
Uanis(C31B) = Uanis(C31A)
Uanis(C32B) = Uanis(C32A)
Uanis(C34B) = Uanis(C33A)
Uanis(C26B) = Uanis(C26A)
Uanis(C10A) = Uanis(C10B)
4. Rigid body (RIGU) restrains
 C9A, C26B, C27B, C28B, C29B, C30B, C31B, C32B, C34B, C33B
 with sigma for 1-2 distances of 0.002 and sigma for 1-3 distances of 0.004
 C9A, C26A, C27A, C28A, C29A, C30A, C31A, C32A, C33A, C34A
 with sigma for 1-2 distances of 0.002 and sigma for 1-3 distances of 0.004
 C3A, C4A, C5A, C6A, C7A, C8A
 with sigma for 1-2 distances of 0.002 and sigma for 1-3 distances of 0.004
 C11A, C10B, C9A
 with sigma for 1-2 distances of 0.002 and sigma for 1-3 distances of 0.004
 C9A, C10A, C11A
 with sigma for 1-2 distances of 0.002 and sigma for 1-3 distances of 0.004
5. Others
 Sof(C3A)=Sof(C8A)=Sof(H8A)=Sof(C7A)=Sof(H7A)=Sof(C6A)=Sof(H6A)=Sof(C5A)=
 Sof(H5A)=Sof(C4A)=Sof(H4A)=1-FVAR(1)
 Sof(C3B)=Sof(C8B)=Sof(H8B)=Sof(C7B)=Sof(H7B)=Sof(C6B)=Sof(H6B)=Sof(C5B)=
 Sof(H5B)=Sof(C4B)=Sof(H4B)=FVAR(1)
 Sof(C28A)=Sof(H28D)=Sof(H28E)=Sof(H28F)=Sof(C26A)=Sof(H26C)=Sof(H26D)=
 Sof(C31A)=Sof(H31A)=Sof(C30A)=Sof(H30C)=Sof(H30D)=Sof(C29A)=Sof(H29C)=
 Sof(H29D)=Sof(C27A)=Sof(H27A)=Sof(C32A)=Sof(H32A)=Sof(C33A)=Sof(H33D)=
 Sof(H33E)=Sof(H33F)=Sof(C34A)=Sof(H34D)=Sof(H34E)=Sof(H34F)=Sof(C10A)=
 Sof(H10C)=Sof(H10D)=1-FVAR(2)
 Sof(C31B)=Sof(H31B)=Sof(C10B)=Sof(H10A)=Sof(H10B)=Sof(C26B)=Sof(H26A)=
 Sof(H26B)=Sof(C34B)=Sof(H34A)=Sof(H34B)=Sof(H34C)=Sof(C30B)=Sof(H30A)=
 Sof(H30B)=Sof(C27B)=Sof(H27B)=Sof(C29B)=Sof(H29A)=Sof(H29B)=Sof(C32B)=
 Sof(H32B)=Sof(C28B)=Sof(H28A)=Sof(H28B)=Sof(H28C)=Sof(C33B)=Sof(H33A)=
 Sof(H33B)=Sof(H33C)=FVAR(2)
6.a Ternary CH refined with riding coordinates:
 C23(H23), C23A(H23A), C20A(H20A), C20(H20), C32(H32), C31(H31), C31B(H31B),
 C27(H27), C27B(H27B), C32B(H32B), C31A(H31A), C27A(H27A), C32A(H32A)
6.b Secondary CH2 refined with riding coordinates:
 C10(H10E,H10F), C29(H29E,H29F), C26(H26E,H26F), C30(H30E,H30F), C10B(H10A,
 H10B), C26B(H26A,H26B), C30B(H30A,H30B), C29B(H29A,H29B), C26A(H26C,H26D),
 C30A(H30C,H30D), C29A(H29C,H29D), C10A(H10C,H10D)
6.c Aromatic/amide H refined with riding coordinates:
 C4(H4), C18(H18), C16(H16), C18A(H18A), C17A(H17A), C16A(H16A), C8(H8),
 C5(H5), C6(H6), C7(H7), C17(H17), C8B(H8B), C7B(H7B), C6B(H6B), C5B(H5B),
 C4B(H4B), C8A(H8A), C7A(H7A), C6A(H6A), C5A(H5A), C4A(H4A)
6.d Fitted hexagon refined as free rotating group:
 C3B(C8B,C7B,C6B,C5B,C4B), C3A(C8A,C7A,C6A,C5A,C4A)
6.e Idealised Me refined as rotating group:
 C25(H25D,H25E,H25F), C12A(H12A,H12B,H12C), C13A(H13A,H13B,H13C), C24A(H24A,
 H24B,H24C), C21A(H21A,H21B,H21C), C34(H34G,H34H,H34I), C12(H12D,H12E,H12F),
 C22A(H22A,H22B,H22C), C25A(H25A,H25B,H25C), C13(H13D,H13E,H13F), C24(H24D,H24E,
 H24F), C21(H21D,H21E,H21F), C33(H33G,H33H,H33I), C22(H22D,H22E,H22F),
 C34B(H34A,H34B,H34C), C28(H28G,H28H,H28I), C28B(H28A,H28B,H28C), C33B(H33A,
 H33B,H33C), C28A(H28D,H28E,H28F), C33A(H33D,H33E,H33F), C34A(H34D,H34E,H34F)
;
_olex2_submission_special_instructions 'No special instructions were received'

loop_
_space_group_symop_operation_xyz
'x, y, z'
'-x, y+1/2, -z'

loop_
_atom_site_label
_atom_site_type_symbol
_atom_site_fract_x
_atom_site_fract_y
_atom_site_fract_z
_atom_site_U_iso_or_equiv
_atom_site_adp_type
_atom_site_occupancy
_atom_site_site_symmetry_order
_atom_site_calc_flag
_atom_site_refinement_flags_posn
_atom_site_refinement_flags_adp
_atom_site_refinement_flags_occupancy
_atom_site_disorder_assembly
_atom_site_disorder_group
O1A O 0.5984(3) 0.22485(18) 0.02829(19) 0.0246(8) Uani 1 1 d . . . . .
O1 O 0.0899(3) 0.76711(17) 0.47917(19) 0.0227(7) Uani 1 1 d . . . . .
N2 N 0.0817(3) 0.5877(2) 0.5505(2) 0.0147(8) Uani 1 1 d . . . . .
N1 N 0.2864(3) 0.7072(2) 0.5074(2) 0.0176(8) Uani 1 1 d . . . . .
N2A N 0.5622(3) 0.3999(2) -0.0472(2) 0.0187(8) Uani 1 1 d . . . . .
N1A N 0.7856(3) 0.2901(3) -0.0031(2) 0.0269(9) Uani 1 1 d . . . . .
C2 C 0.1659(4) 0.7109(2) 0.4927(2) 0.0144(9) Uani 1 1 d . . . . .
C2A C 0.6682(4) 0.2828(3) 0.0119(2) 0.0171(10) Uani 1 1 d . . . . .
C3 C 0.3573(4) 0.7779(3) 0.5154(3) 0.0182(10) Uani 1 1 d . . . . .
C1 C 0.1070(4) 0.6278(2) 0.4862(3) 0.0148(9) Uani 1 1 d . . . . .
C14 C 0.1042(4) 0.6158(2) 0.6333(3) 0.0168(10) Uani 1 1 d . . . . .
C19 C 0.2157(4) 0.5930(3) 0.6748(3) 0.0196(10) Uani 1 1 d . . . . .
C14A C 0.5791(4) 0.3710(3) -0.1290(3) 0.0201(10) Uani 1 1 d . . . . .
C4 C 0.4851(4) 0.7732(3) 0.5008(3) 0.0233(11) Uani 1 1 d . . . . .
H4 H 0.519749 0.723452 0.484762 0.028 Uiso 1 1 calc R . . . .
C19A C 0.6843(4) 0.3951(3) -0.1712(3) 0.0213(10) Uani 1 1 d . . . . .
C15 C 0.0099(4) 0.6618(3) 0.6679(3) 0.0191(10) Uani 1 1 d . . . . .
C11A C 0.4932(4) 0.4788(3) -0.0314(3) 0.0229(10) Uani 1 1 d . U . . .
C18 C 0.2245(4) 0.6124(3) 0.7567(3) 0.0258(11) Uani 1 1 d . . . . .
H18 H 0.297230 0.596811 0.787275 0.031 Uiso 1 1 calc R . . . .
C15A C 0.4840(4) 0.3207(3) -0.1625(3) 0.0229(11) Uani 1 1 d . . . . .
C16 C 0.0265(4) 0.6789(3) 0.7500(3) 0.0253(11) Uani 1 1 d . . . . .
H16 H -0.036105 0.708892 0.776121 0.030 Uiso 1 1 calc R . . . .
C18A C 0.6885(4) 0.3713(3) -0.2518(3) 0.0260(11) Uani 1 1 d . . . . .
H18A H 0.757840 0.387277 -0.282447 0.031 Uiso 1 1 calc R . . . .
C9 C 0.0737(4) 0.5823(3) 0.4105(3) 0.0176(10) Uani 1 1 d . . . . .
C1A C 0.6033(4) 0.3633(3) 0.0172(3) 0.0164(9) Uani 1 1 d . . . . .
C17A C 0.5947(4) 0.3256(3) -0.2874(3) 0.0281(12) Uani 1 1 d . . . . .
H17A H 0.598471 0.311825 -0.342465 0.034 Uiso 1 1 calc R . . . .
C16A C 0.4951(4) 0.2999(3) -0.2430(3) 0.0277(11) Uani 1 1 d . . . . .
H16A H 0.432349 0.267003 -0.267935 0.033 Uiso 1 1 calc R . . . .
C9A C 0.5801(4) 0.4110(3) 0.0927(3) 0.0178(9) Uani 1 1 d D U . . .
C23 C -0.1015(4) 0.6989(3) 0.6230(3) 0.0220(10) Uani 1 1 d . . . . .
H23 H -0.100619 0.679779 0.566345 0.026 Uiso 1 1 calc R . . . .
C23A C 0.3764(4) 0.2853(3) -0.1173(3) 0.0281(11) Uani 1 1 d . . . . .
H23A H 0.379099 0.308046 -0.061934 0.034 Uiso 1 1 calc R . . . .
C11 C 0.0182(4) 0.5070(3) 0.5349(3) 0.0230(11) Uani 1 1 d . . . . .
C8 C 0.3115(4) 0.8519(3) 0.5405(3) 0.0262(11) Uani 1 1 d . . . . .
H8 H 0.224983 0.857275 0.551917 0.031 Uiso 1 1 calc R . . . .
C20A C 0.7971(4) 0.4409(3) -0.1366(3) 0.0261(11) Uani 1 1 d . . . . .
H20A H 0.782354 0.452668 -0.079001 0.031 Uiso 1 1 calc R . . . .
C20 C 0.3287(4) 0.5530(3) 0.6381(3) 0.0281(12) Uani 1 1 d . . . . .
H20 H 0.308355 0.542917 0.580065 0.034 Uiso 1 1 calc R . . . .
C25 C -0.0891(4) 0.7905(3) 0.6223(3) 0.0292(11) Uani 1 1 d . . . . .
H25D H -0.093415 0.811027 0.677132 0.044 Uiso 1 1 calc GR . . . .
H25E H -0.157654 0.813622 0.589229 0.044 Uiso 1 1 calc GR . . . .
H25F H -0.008181 0.805480 0.600088 0.044 Uiso 1 1 calc GR . . . .
C5 C 0.5632(4) 0.8394(3) 0.5091(3) 0.0324(13) Uani 1 1 d . . . . .
H5 H 0.649963 0.834445 0.498176 0.039 Uiso 1 1 calc R . . . .
C12A C 0.3594(4) 0.4753(3) -0.0653(3) 0.0351(13) Uani 1 1 d . . . . .
H12A H 0.360450 0.462500 -0.122547 0.053 Uiso 1 1 calc GR . . . .
H12B H 0.318658 0.527324 -0.058018 0.053 Uiso 1 1 calc GR . . . .
H12C H 0.312637 0.433833 -0.037309 0.053 Uiso 1 1 calc GR . . . .
C32 C -0.1505(4) 0.6413(3) 0.3793(3) 0.0272(11) Uani 1 1 d . . . . .
H32 H -0.158305 0.611852 0.431021 0.033 Uiso 1 1 calc R . . . .
C31 C -0.0187(4) 0.6225(3) 0.3476(3) 0.0239(11) Uani 1 1 d . . . . .
H31 H -0.034864 0.579524 0.306871 0.029 Uiso 1 1 calc R . . . .
C31B C 0.5274(12) 0.3628(11) 0.1647(10) 0.017(2) Uani 0.511(11) 1 d D U P A 1
H31B H 0.505567 0.406040 0.203227 0.021 Uiso 0.511(11) 1 calc R . P A 1
C10 C 0.0171(4) 0.5036(3) 0.4431(3) 0.0242(11) Uani 1 1 d . . . . .
H10E H -0.070261 0.497016 0.421882 0.029 Uiso 1 1 calc R . . . .
H10F H 0.067142 0.457255 0.425426 0.029 Uiso 1 1 calc R . . . .
C13A C 0.5594(5) 0.5488(3) -0.0697(3) 0.0324(12) Uani 1 1 d . . . . .
H13A H 0.648096 0.549277 -0.051970 0.049 Uiso 1 1 calc GR . . . .
H13B H 0.519433 0.599025 -0.053834 0.049 Uiso 1 1 calc GR . . . .
H13C H 0.553448 0.543462 -0.128154 0.049 Uiso 1 1 calc GR . . . .
C6 C 0.5164(5) 0.9123(3) 0.5330(3) 0.0342(13) Uani 1 1 d . . . . .
H6 H 0.569763 0.957761 0.538302 0.041 Uiso 1 1 calc R . . . .
C24A C 0.2466(4) 0.3030(3) -0.1558(3) 0.0355(13) Uani 1 1 d . . . . .
H24A H 0.236459 0.361014 -0.162396 0.053 Uiso 1 1 calc GR . . . .
H24B H 0.181165 0.282531 -0.121232 0.053 Uiso 1 1 calc GR . . . .
H24C H 0.239334 0.276887 -0.208235 0.053 Uiso 1 1 calc GR . . . .
C29 C 0.1574(5) 0.6614(3) 0.2590(3) 0.0331(13) Uani 1 1 d . . . . .
H29E H 0.133730 0.619450 0.219411 0.040 Uiso 1 1 calc R . . . .
H29F H 0.194548 0.706690 0.229591 0.040 Uiso 1 1 calc R . . . .
C7 C 0.3909(5) 0.9177(3) 0.5491(3) 0.0355(13) Uani 1 1 d . . . . .
H7 H 0.357602 0.967337 0.566335 0.043 Uiso 1 1 calc R . . . .
C21A C 0.9179(4) 0.3920(3) -0.1418(3) 0.0352(13) Uani 1 1 d . . . . .
H21A H 0.907022 0.340348 -0.114948 0.053 Uiso 1 1 calc GR . . . .
H21B H 0.987600 0.421286 -0.115644 0.053 Uiso 1 1 calc GR . . . .
H21C H 0.936448 0.382823 -0.198172 0.053 Uiso 1 1 calc GR . . . .
C17 C 0.1302(5) 0.6534(3) 0.7934(3) 0.0275(11) Uani 1 1 d . . . . .
H17 H 0.137180 0.664170 0.849221 0.033 Uiso 1 1 calc R . . . .
C3B C 0.8564(7) 0.2106(5) -0.0122(8) 0.022(2) Uani 0.586(12) 1 d . . P B 1
C8B C 0.8069(6) 0.1383(6) -0.0400(8) 0.026(2) Uani 0.586(12) 1 d G . P B 1
H8B H 0.719961 0.134288 -0.054232 0.031 Uiso 0.586(12) 1 calc R . P B 1
C7B C 0.8847(8) 0.0720(5) -0.0471(6) 0.035(2) Uani 0.586(12) 1 d G . P B 1
H7B H 0.850922 0.022577 -0.066135 0.042 Uiso 0.586(12) 1 calc R . P B 1
C6B C 1.0119(7) 0.0778(5) -0.0263(6) 0.042(3) Uani 0.586(12) 1 d G . P B 1
H6B H 1.065113 0.032483 -0.031133 0.051 Uiso 0.586(12) 1 calc R . P B 1
C5B C 1.0614(5) 0.1501(6) 0.0016(6) 0.042(4) Uani 0.586(12) 1 d G . P B 1
H5B H 1.148344 0.154099 0.015774 0.050 Uiso 0.586(12) 1 calc R . P B 1
C4B C 0.9836(6) 0.2164(5) 0.0086(7) 0.029(2) Uani 0.586(12) 1 d G . P B 1
H4B H 1.017384 0.265810 0.027678 0.035 Uiso 0.586(12) 1 calc R . P B 1
C34 C -0.2523(4) 0.6090(3) 0.3214(3) 0.0369(14) Uani 1 1 d . . . . .
H34G H -0.237157 0.628466 0.267229 0.055 Uiso 1 1 calc GR . . . .
H34H H -0.334943 0.627532 0.338077 0.055 Uiso 1 1 calc GR . . . .
H34I H -0.250284 0.550331 0.321836 0.055 Uiso 1 1 calc GR . . . .
C12 C -0.1111(5) 0.5056(3) 0.5692(3) 0.0319(12) Uani 1 1 d . . . . .
H12D H -0.104221 0.513470 0.627276 0.048 Uiso 1 1 calc GR . . . .
H12E H -0.150928 0.453742 0.557544 0.048 Uiso 1 1 calc GR . . . .
H12F H -0.162268 0.548528 0.544948 0.048 Uiso 1 1 calc GR . . . .
C27 C 0.2555(4) 0.6278(3) 0.3182(3) 0.0343(13) Uani 1 1 d . . . . .
H27 H 0.283205 0.672042 0.355046 0.041 Uiso 1 1 calc R . . . .
C26 C 0.1985(4) 0.5622(3) 0.3680(3) 0.0294(12) Uani 1 1 d . . . . .
H26E H 0.261791 0.545930 0.409573 0.035 Uiso 1 1 calc R . . . .
H26F H 0.182752 0.515322 0.332860 0.035 Uiso 1 1 calc R . . . .
C22A C 0.8168(5) 0.5212(3) -0.1808(3) 0.0369(13) Uani 1 1 d . . . . .
H22A H 0.838895 0.510420 -0.236341 0.055 Uiso 1 1 calc GR . . . .
H22B H 0.884950 0.551245 -0.153834 0.055 Uiso 1 1 calc GR . . . .
H22C H 0.739076 0.552626 -0.180372 0.055 Uiso 1 1 calc GR . . . .
C30 C 0.0397(4) 0.6903(3) 0.3000(3) 0.0283(11) Uani 1 1 d . . . . .
H30E H -0.022286 0.710050 0.259181 0.034 Uiso 1 1 calc R . . . .
H30F H 0.061721 0.735214 0.336467 0.034 Uiso 1 1 calc R . . . .
C25A C 0.3939(4) 0.1934(3) -0.1109(3) 0.0327(12) Uani 1 1 d . . . . .
H25A H 0.392233 0.169950 -0.164757 0.049 Uiso 1 1 calc GR . . . .
H25B H 0.325767 0.170455 -0.080147 0.049 Uiso 1 1 calc GR . . . .
H25C H 0.474901 0.181559 -0.083867 0.049 Uiso 1 1 calc GR . . . .
C10B C 0.490(3) 0.4745(19) 0.060(2) 0.024(4) Uani 0.511(11) 1 d . U P A 1
H10A H 0.513638 0.527290 0.083226 0.029 Uiso 0.511(11) 1 calc R . P A 1
H10B H 0.403560 0.461875 0.076457 0.029 Uiso 0.511(11) 1 calc R . P A 1
C13 C 0.0960(5) 0.4387(3) 0.5714(3) 0.0380(14) Uani 1 1 d . . . . .
H13D H 0.181727 0.441121 0.551686 0.057 Uiso 1 1 calc GR . . . .
H13E H 0.057585 0.387351 0.556073 0.057 Uiso 1 1 calc GR . . . .
H13F H 0.098735 0.443649 0.629891 0.057 Uiso 1 1 calc GR . . . .
C24 C -0.2293(4) 0.6762(3) 0.6572(3) 0.0366(14) Uani 1 1 d . . . . .
H24D H -0.239381 0.617811 0.655815 0.055 Uiso 1 1 calc GR . . . .
H24E H -0.297090 0.701209 0.624937 0.055 Uiso 1 1 calc GR . . . .
H24F H -0.232972 0.694944 0.712686 0.055 Uiso 1 1 calc GR . . . .
C21 C 0.4433(4) 0.6083(4) 0.6443(3) 0.0428(15) Uani 1 1 d . . . . .
H21D H 0.421327 0.660763 0.621647 0.064 Uiso 1 1 calc GR . . . .
H21E H 0.512287 0.584911 0.614522 0.064 Uiso 1 1 calc GR . . . .
H21F H 0.469760 0.614506 0.700673 0.064 Uiso 1 1 calc GR . . . .
C33 C -0.1770(5) 0.7300(3) 0.3960(3) 0.0349(13) Uani 1 1 d . . . . .
H33G H -0.172431 0.760555 0.346140 0.052 Uiso 1 1 calc GR . . . .
H33H H -0.114284 0.750475 0.435108 0.052 Uiso 1 1 calc GR . . . .
H33I H -0.261187 0.735509 0.417559 0.052 Uiso 1 1 calc GR . . . .
C26B C 0.7088(18) 0.4484(16) 0.1172(19) 0.022(2) Uani 0.511(11) 1 d D U P A 1
H26A H 0.748707 0.467766 0.068096 0.026 Uiso 0.511(11) 1 calc R . P A 1
H26B H 0.693283 0.495705 0.151195 0.026 Uiso 0.511(11) 1 calc R . P A 1
C22 C 0.3638(5) 0.4720(3) 0.6782(3) 0.0384(14) Uani 1 1 d . . . . .
H22D H 0.400193 0.481846 0.731970 0.058 Uiso 1 1 calc GR . . . .
H22E H 0.425364 0.444027 0.645916 0.058 Uiso 1 1 calc GR . . . .
H22F H 0.288154 0.438956 0.682204 0.058 Uiso 1 1 calc GR . . . .
C34B C 0.291(3) 0.3625(19) 0.190(2) 0.047(2) Uani 0.511(11) 1 d D U P A 1
H34A H 0.303544 0.355129 0.247747 0.071 Uiso 0.511(11) 1 calc GR . P A 1
H34B H 0.210752 0.338501 0.172287 0.071 Uiso 0.511(11) 1 calc GR . P A 1
H34C H 0.290257 0.419830 0.177294 0.071 Uiso 0.511(11) 1 calc GR . P A 1
C30B C 0.6247(13) 0.3130(10) 0.2129(10) 0.023(3) Uani 0.511(11) 1 d D U P A 1
H30A H 0.586243 0.293773 0.262560 0.028 Uiso 0.511(11) 1 calc R . P A 1
H30B H 0.647786 0.265543 0.181079 0.028 Uiso 0.511(11) 1 calc R . P A 1
C27B C 0.8013(13) 0.3945(10) 0.1616(9) 0.026(2) Uani 0.511(11) 1 d D U P A 1
H27B H 0.823411 0.349319 0.125365 0.031 Uiso 0.511(11) 1 calc R . P A 1
C29B C 0.7428(13) 0.3601(10) 0.2349(10) 0.029(2) Uani 0.511(11) 1 d D U P A 1
H29A H 0.721714 0.404078 0.271853 0.035 Uiso 0.511(11) 1 calc R . P A 1
H29B H 0.804179 0.324464 0.262961 0.035 Uiso 0.511(11) 1 calc R . P A 1
C28 C 0.3709(5) 0.5968(4) 0.2758(4) 0.0539(18) Uani 1 1 d . . . . .
H28G H 0.345678 0.553630 0.238898 0.081 Uiso 1 1 calc GR . . . .
H28H H 0.432386 0.576252 0.315632 0.081 Uiso 1 1 calc GR . . . .
H28I H 0.408603 0.640539 0.245713 0.081 Uiso 1 1 calc GR . . . .
C32B C 0.3981(11) 0.3220(7) 0.1465(9) 0.030(2) Uani 0.511(11) 1 d D U P A 1
H32B H 0.379463 0.327247 0.087662 0.036 Uiso 0.511(11) 1 calc R . P A 1
C28B C 0.9223(11) 0.4416(10) 0.1830(10) 0.042(4) Uani 0.511(11) 1 d D U P A 1
H28A H 0.960368 0.460454 0.133813 0.063 Uiso 0.511(11) 1 calc GR . P A 1
H28B H 0.981681 0.406630 0.212353 0.063 Uiso 0.511(11) 1 calc GR . P A 1
H28C H 0.901730 0.487642 0.216574 0.063 Uiso 0.511(11) 1 calc GR . P A 1
C3A C 0.8726(10) 0.2351(8) -0.0027(12) 0.022(2) Uani 0.414(12) 1 d . U P B 2
C8A C 0.8399(10) 0.1585(8) -0.0285(11) 0.026(2) Uani 0.414(12) 1 d G U P B 2
H8A H 0.755704 0.147131 -0.045362 0.031 Uiso 0.414(12) 1 calc R . P B 2
C7A C 0.9306(13) 0.0986(7) -0.0295(9) 0.035(2) Uani 0.414(12) 1 d G U P B 2
H7A H 0.908258 0.046212 -0.047139 0.042 Uiso 0.414(12) 1 calc R . P B 2
C6A C 1.0538(12) 0.1152(8) -0.0048(8) 0.042(5) Uani 0.414(12) 1 d G U P B 2
H6A H 1.115739 0.074276 -0.005549 0.050 Uiso 0.414(12) 1 calc R . P B 2
C5A C 1.0864(8) 0.1919(9) 0.0209(7) 0.034(4) Uani 0.414(12) 1 d G U P B 2
H5A H 1.170668 0.203258 0.037818 0.041 Uiso 0.414(12) 1 calc R . P B 2
C4A C 0.9958(10) 0.2518(7) 0.0220(10) 0.029(2) Uani 0.414(12) 1 d G U P B 2
H4A H 1.018115 0.304177 0.039595 0.035 Uiso 0.414(12) 1 calc R . P B 2
C33B C 0.3973(12) 0.2315(6) 0.1668(8) 0.037(3) Uani 0.511(11) 1 d D U P A 1
H33A H 0.458949 0.203624 0.134464 0.055 Uiso 0.511(11) 1 calc GR . P A 1
H33B H 0.313353 0.209435 0.155124 0.055 Uiso 0.511(11) 1 calc GR . P A 1
H33C H 0.419224 0.224065 0.223781 0.055 Uiso 0.511(11) 1 calc GR . P A 1
C28A C 0.9045(13) 0.4079(10) 0.2125(10) 0.044(4) Uani 0.489(11) 1 d D U P A 2
H28D H 0.958726 0.419209 0.167540 0.066 Uiso 0.489(11) 1 calc GR . P A 2
H28E H 0.945995 0.368978 0.248478 0.066 Uiso 0.489(11) 1 calc GR . P A 2
H28F H 0.888948 0.457523 0.241889 0.066 Uiso 0.489(11) 1 calc GR . P A 2
C26A C 0.710(2) 0.4366(17) 0.130(2) 0.022(2) Uani 0.489(11) 1 d D U P A 2
H26C H 0.764682 0.453318 0.086686 0.026 Uiso 0.489(11) 1 calc R . P A 2
H26D H 0.696541 0.484203 0.164600 0.026 Uiso 0.489(11) 1 calc R . P A 2
C31A C 0.5002(13) 0.3750(12) 0.1600(11) 0.017(2) Uani 0.489(11) 1 d D U P A 2
H31A H 0.488320 0.419989 0.198544 0.021 Uiso 0.489(11) 1 calc R . P A 2
C30A C 0.5730(14) 0.3104(10) 0.2085(10) 0.024(3) Uani 0.489(11) 1 d D U P A 2
H30C H 0.519820 0.290557 0.251819 0.029 Uiso 0.489(11) 1 calc R . P A 2
H30D H 0.591188 0.264667 0.172933 0.029 Uiso 0.489(11) 1 calc R . P A 2
C29A C 0.6972(14) 0.3429(11) 0.2452(10) 0.029(2) Uani 0.489(11) 1 d D U P A 2
H29C H 0.679193 0.386829 0.283004 0.035 Uiso 0.489(11) 1 calc R . P A 2
H29D H 0.741322 0.299781 0.275507 0.035 Uiso 0.489(11) 1 calc R . P A 2
C27A C 0.7798(13) 0.3735(11) 0.1808(10) 0.026(2) Uani 0.489(11) 1 d D U P A 2
H27A H 0.799084 0.327497 0.144890 0.031 Uiso 0.489(11) 1 calc R . P A 2
C32A C 0.3653(12) 0.3494(8) 0.1331(9) 0.030(2) Uani 0.489(11) 1 d D U P A 2
H32A H 0.342178 0.379694 0.083143 0.036 Uiso 0.489(11) 1 calc R . P A 2
C33A C 0.272(3) 0.3723(19) 0.196(2) 0.047(2) Uani 0.489(11) 1 d D U P A 2
H33D H 0.296206 0.346808 0.247239 0.071 Uiso 0.489(11) 1 calc GR . P A 2
H33E H 0.187533 0.354274 0.179172 0.071 Uiso 0.489(11) 1 calc GR . P A 2
H33F H 0.271694 0.430624 0.202941 0.071 Uiso 0.489(11) 1 calc GR . P A 2
C34A C 0.3496(11) 0.2585(7) 0.1143(9) 0.041(4) Uani 0.489(11) 1 d D U P A 2
H34D H 0.408713 0.242881 0.073260 0.062 Uiso 0.489(11) 1 calc GR . P A 2
H34E H 0.263336 0.248106 0.094597 0.062 Uiso 0.489(11) 1 calc GR . P A 2
H34F H 0.366800 0.227315 0.163101 0.062 Uiso 0.489(11) 1 calc GR . P A 2
C10A C 0.510(4) 0.4893(19) 0.060(2) 0.024(4) Uani 0.489(11) 1 d . U P A 2
H10C H 0.427304 0.495128 0.085023 0.029 Uiso 0.489(11) 1 calc R . P A 2
H10D H 0.561030 0.537615 0.072770 0.029 Uiso 0.489(11) 1 calc R . P A 2

loop_
_atom_site_aniso_label
_atom_site_aniso_U_11
_atom_site_aniso_U_22
_atom_site_aniso_U_33
_atom_site_aniso_U_23
_atom_site_aniso_U_13
_atom_site_aniso_U_12
O1A 0.0274(17) 0.0185(18) 0.028(2) -0.0005(14) 0.0031(14) 0.0023(14)
O1 0.0212(16) 0.0125(17) 0.034(2) 0.0007(14) -0.0043(14) 0.0013(13)
N2 0.0193(19) 0.0081(18) 0.017(2) -0.0021(16) -0.0018(15) 0.0018(15)
N1 0.021(2) 0.0141(19) 0.018(2) -0.0013(16) -0.0020(15) -0.0027(15)
N2A 0.0187(19) 0.021(2) 0.017(2) 0.0014(17) 0.0015(15) 0.0016(16)
N1A 0.016(2) 0.044(3) 0.021(2) 0.005(2) 0.0056(15) 0.0066(18)
C2 0.022(2) 0.012(2) 0.009(2) 0.0014(18) 0.0010(17) -0.0007(19)
C2A 0.018(2) 0.024(3) 0.010(2) -0.0008(19) -0.0005(17) 0.003(2)
C3 0.019(2) 0.020(3) 0.015(2) 0.006(2) -0.0049(17) -0.0026(19)
C1 0.012(2) 0.013(2) 0.019(3) -0.0007(19) -0.0011(17) 0.0050(17)
C14 0.023(2) 0.012(2) 0.015(2) -0.0018(19) 0.0010(18) -0.0068(18)
C19 0.024(2) 0.015(2) 0.020(3) 0.003(2) 0.0004(19) -0.0035(19)
C14A 0.024(2) 0.023(3) 0.013(2) 0.003(2) 0.0015(18) 0.0072(19)
C4 0.026(2) 0.022(3) 0.022(3) 0.003(2) -0.0019(19) -0.001(2)
C19A 0.025(2) 0.020(3) 0.020(3) 0.005(2) 0.0016(19) 0.007(2)
C15 0.024(2) 0.015(2) 0.019(3) 0.0001(19) 0.0053(19) -0.0059(18)
C11A 0.029(3) 0.021(3) 0.019(2) -0.001(2) 0.0039(19) 0.009(2)
C18 0.029(3) 0.027(3) 0.020(3) 0.006(2) -0.007(2) -0.004(2)
C15A 0.019(2) 0.026(3) 0.023(3) 0.001(2) -0.0025(19) 0.0068(19)
C16 0.034(3) 0.019(3) 0.023(3) -0.003(2) 0.008(2) -0.001(2)
C18A 0.029(3) 0.030(3) 0.019(3) 0.009(2) 0.006(2) 0.008(2)
C9 0.018(2) 0.015(2) 0.019(3) 0.0001(19) -0.0024(18) -0.0006(18)
C1A 0.012(2) 0.019(2) 0.018(2) 0.0015(19) 0.0030(17) -0.0034(18)
C17A 0.033(3) 0.036(3) 0.016(3) -0.002(2) 0.001(2) 0.012(2)
C16A 0.027(3) 0.034(3) 0.022(3) -0.004(2) -0.006(2) 0.004(2)
C9A 0.021(2) 0.015(2) 0.018(2) 0.0024(18) 0.0051(16) -0.0001(16)
C23 0.018(2) 0.020(2) 0.028(3) 0.002(2) 0.0032(19) 0.0024(19)
C23A 0.020(2) 0.039(3) 0.025(3) -0.004(2) -0.0005(19) 0.000(2)
C11 0.033(3) 0.010(2) 0.025(3) 0.002(2) -0.009(2) -0.0055(19)
C8 0.023(2) 0.027(3) 0.028(3) -0.004(2) -0.002(2) -0.004(2)
C20A 0.032(3) 0.028(3) 0.019(3) 0.007(2) 0.007(2) -0.002(2)
C20 0.025(3) 0.040(3) 0.020(3) 0.008(2) -0.001(2) 0.009(2)
C25 0.033(3) 0.020(3) 0.034(3) -0.001(2) 0.006(2) 0.007(2)
C5 0.023(3) 0.037(3) 0.037(3) 0.005(3) 0.000(2) -0.008(2)
C12A 0.033(3) 0.036(3) 0.036(3) 0.008(3) 0.004(2) 0.016(2)
C32 0.028(3) 0.026(3) 0.028(3) 0.005(2) -0.004(2) -0.001(2)
C31 0.027(3) 0.023(3) 0.020(3) -0.002(2) -0.0048(19) -0.002(2)
C31B 0.028(5) 0.008(5) 0.017(3) 0.002(2) 0.010(3) 0.006(4)
C10 0.035(3) 0.015(3) 0.022(3) -0.002(2) -0.005(2) 0.003(2)
C13A 0.049(3) 0.025(3) 0.023(3) -0.002(2) 0.005(2) 0.006(2)
C6 0.035(3) 0.034(3) 0.033(3) -0.001(3) -0.005(2) -0.014(2)
C24A 0.024(3) 0.047(3) 0.035(3) -0.001(3) -0.003(2) 0.002(2)
C29 0.040(3) 0.038(3) 0.022(3) -0.002(2) 0.004(2) -0.014(2)
C7 0.042(3) 0.023(3) 0.041(3) -0.009(2) -0.004(2) -0.003(2)
C21A 0.029(3) 0.049(4) 0.029(3) 0.011(3) 0.009(2) -0.003(2)
C17 0.044(3) 0.023(3) 0.016(3) 0.001(2) 0.003(2) -0.005(2)
C3B 0.025(3) 0.027(6) 0.015(4) 0.007(5) 0.010(3) 0.008(4)
C8B 0.023(5) 0.032(6) 0.022(5) -0.002(4) 0.003(4) 0.008(4)
C7B 0.046(6) 0.034(6) 0.025(6) 0.002(4) 0.009(4) 0.016(4)
C6B 0.036(7) 0.036(7) 0.056(8) 0.011(6) 0.020(6) 0.026(5)
C5B 0.020(5) 0.057(11) 0.050(10) 0.015(8) 0.017(5) 0.012(6)
C4B 0.017(3) 0.037(7) 0.034(5) 0.006(5) 0.010(3) 0.011(4)
C34 0.027(3) 0.031(3) 0.051(4) -0.003(3) -0.009(2) -0.003(2)
C12 0.044(3) 0.027(3) 0.024(3) 0.001(2) -0.003(2) -0.017(2)
C27 0.030(3) 0.040(3) 0.033(3) -0.019(3) 0.008(2) -0.008(2)
C26 0.035(3) 0.031(3) 0.022(3) -0.010(2) 0.000(2) 0.002(2)
C22A 0.046(3) 0.033(3) 0.032(3) 0.006(3) 0.013(2) -0.005(3)
C30 0.038(3) 0.026(3) 0.020(3) 0.004(2) -0.002(2) -0.008(2)
C25A 0.027(3) 0.036(3) 0.035(3) 0.002(2) -0.002(2) -0.006(2)
C10B 0.032(9) 0.021(9) 0.019(2) 0.002(6) 0.008(5) 0.008(7)
C13 0.067(4) 0.016(3) 0.030(3) 0.000(2) -0.017(3) -0.001(3)
C24 0.020(3) 0.036(3) 0.054(4) 0.007(3) 0.012(2) 0.005(2)
C21 0.022(3) 0.068(4) 0.038(4) 0.021(3) -0.006(2) 0.003(3)
C33 0.029(3) 0.029(3) 0.046(4) -0.010(3) -0.006(2) 0.003(2)
C26B 0.028(2) 0.014(6) 0.024(8) -0.002(4) 0.001(3) -0.002(3)
C22 0.046(3) 0.038(3) 0.031(3) 0.006(3) -0.003(2) 0.018(3)
C34B 0.037(7) 0.037(6) 0.069(6) -0.011(5) 0.032(4) -0.005(5)
C30B 0.030(7) 0.019(6) 0.021(6) 0.009(4) 0.001(6) 0.007(6)
C27B 0.033(4) 0.029(7) 0.015(6) -0.004(4) -0.001(4) 0.004(3)
C29B 0.038(7) 0.030(6) 0.019(4) 0.002(4) 0.001(5) 0.007(5)
C28 0.039(3) 0.061(4) 0.063(5) -0.027(4) 0.024(3) -0.010(3)
C32B 0.028(5) 0.031(5) 0.032(5) 0.000(4) 0.011(4) -0.001(4)
C28B 0.026(5) 0.048(10) 0.052(10) -0.001(7) -0.003(5) -0.001(5)
C3A 0.025(3) 0.027(6) 0.015(4) 0.007(5) 0.010(3) 0.008(4)
C8A 0.023(5) 0.032(6) 0.022(5) -0.002(4) 0.003(4) 0.008(4)
C7A 0.046(6) 0.034(6) 0.025(6) 0.002(4) 0.009(4) 0.016(4)
C6A 0.041(7) 0.046(9) 0.039(11) 0.001(7) 0.006(7) 0.023(6)
C5A 0.034(7) 0.048(8) 0.021(8) 0.006(6) 0.007(5) 0.020(5)
C4A 0.017(3) 0.037(7) 0.034(5) 0.006(5) 0.010(3) 0.011(4)
C33B 0.045(7) 0.026(5) 0.041(8) -0.010(5) 0.025(6) -0.013(5)
C28A 0.042(6) 0.046(10) 0.043(10) -0.015(7) -0.010(6) 0.006(6)
C26A 0.028(2) 0.014(6) 0.024(8) -0.002(4) 0.001(3) -0.002(3)
C31A 0.028(5) 0.008(5) 0.017(3) 0.002(2) 0.010(3) 0.006(4)
C30A 0.045(8) 0.014(6) 0.014(6) 0.006(4) 0.008(6) 0.007(6)
C29A 0.038(7) 0.030(6) 0.019(4) 0.002(4) 0.001(5) 0.007(5)
C27A 0.033(4) 0.029(7) 0.015(6) -0.004(4) -0.001(4) 0.004(3)
C32A 0.028(5) 0.031(5) 0.032(5) 0.000(4) 0.011(4) -0.001(4)
C33A 0.037(7) 0.037(6) 0.069(6) -0.011(5) 0.032(4) -0.005(5)
C34A 0.032(6) 0.032(6) 0.060(10) -0.009(6) 0.022(6) -0.012(5)
C10A 0.032(9) 0.021(9) 0.019(2) 0.002(6) 0.008(5) 0.008(7)

loop_
_atom_type_symbol
_atom_type_description
_atom_type_scat_dispersion_real
_atom_type_scat_dispersion_imag
_atom_type_scat_source
C C 0.0033 0.0016 'International Tables Vol C Tables 4.2.6.8 and 6.1.1.4'
H H 0.0000 0.0000 'International Tables Vol C Tables 4.2.6.8 and 6.1.1.4'
N N 0.0061 0.0033 'International Tables Vol C Tables 4.2.6.8 and 6.1.1.4'
O O 0.0106 0.0060 'International Tables Vol C Tables 4.2.6.8 and 6.1.1.4'

loop_
_geom_angle_atom_site_label_1
_geom_angle_atom_site_label_2
_geom_angle_atom_site_label_3
_geom_angle
C1 N2 C14 125.5(3)
C1 N2 C11 114.5(3)
C14 N2 C11 119.9(3)
C2 N1 C3 120.1(3)
C14A N2A C11A 121.1(3)
C1A N2A C14A 124.6(4)
C1A N2A C11A 114.3(4)
C2A N1A C3B 114.8(5)
C2A N1A C3A 128.7(8)
O1 C2 N1 134.2(4)
O1 C2 C1 114.0(3)
N1 C2 C1 111.8(3)
O1A C2A N1A 134.4(4)
O1A C2A C1A 113.4(3)
N1A C2A C1A 112.0(4)
C4 C3 N1 117.5(4)
C4 C3 C8 117.0(4)
C8 C3 N1 125.4(4)
N2 C1 C2 120.3(4)
N2 C1 C9 112.6(4)
C9 C1 C2 127.1(4)
C19 C14 N2 119.1(4)
C15 C14 N2 117.6(4)
C15 C14 C19 123.2(4)
C14 C19 C20 125.8(4)
C18 C19 C14 116.5(4)
C18 C19 C20 117.7(4)
C19A C14A N2A 119.8(4)
C19A C14A C15A 122.9(4)
C15A C14A N2A 117.2(4)
C3 C4 H4 119.2
C5 C4 C3 121.5(4)
C5 C4 H4 119.2
C14A C19A C18A 116.8(4)
C14A C19A C20A 125.9(4)
C18A C19A C20A 117.2(4)
C14 C15 C16 116.4(4)
C14 C15 C23 125.3(4)
C16 C15 C23 118.1(4)
N2A C11A C10A 103.1(13)
C12A C11A N2A 110.6(4)
C12A C11A C13A 108.3(4)
C12A C11A C10B 108.7(14)
C12A C11A C10A 116.9(15)
C13A C11A N2A 110.9(4)
C13A C11A C10B 118.8(13)
C13A C11A C10A 106.8(13)
C10B C11A N2A 99.1(13)
C19 C18 H18 119.3
C17 C18 C19 121.5(4)
C17 C18 H18 119.3
C14A C15A C23A 125.3(4)
C16A C15A C14A 116.5(4)
C16A C15A C23A 118.1(4)
C15 C16 H16 119.1
C17 C16 C15 121.8(4)
C17 C16 H16 119.1
C19A C18A H18A 119.1
C17A C18A C19A 121.8(4)
C17A C18A H18A 119.1
C1 C9 C31 118.2(4)
C1 C9 C10 102.4(3)
C1 C9 C26 108.0(3)
C10 C9 C31 110.8(3)
C10 C9 C26 108.9(3)
C26 C9 C31 108.1(4)
N2A C1A C2A 120.8(4)
N2A C1A C9A 112.4(4)
C2A C1A C9A 126.8(4)
C18A C17A H17A 120.1
C18A C17A C16A 119.9(4)
C16A C17A H17A 120.1
C15A C16A H16A 119.0
C17A C16A C15A 122.0(4)
C17A C16A H16A 119.0
C1A C9A C31B 116.1(9)
C1A C9A C10B 100.8(16)
C1A C9A C26B 105.4(16)
C1A C9A C26A 108.4(17)
C1A C9A C31A 120.4(9)
C1A C9A C10A 103.5(16)
C10B C9A C31B 113.4(15)
C10B C9A C26B 110.8(16)
C26B C9A C31B 109.8(12)
C26A C9A C10A 108.1(16)
C31A C9A C26A 108.1(14)
C31A C9A C10A 107.7(17)
C15 C23 H23 107.9
C15 C23 C25 110.2(4)
C15 C23 C24 113.7(4)
C25 C23 H23 107.9
C25 C23 C24 109.0(4)
C24 C23 H23 107.9
C15A C23A H23A 108.2
C15A C23A C24A 113.7(4)
C15A C23A C25A 109.3(4)
C24A C23A H23A 108.2
C24A C23A C25A 109.0(4)
C25A C23A H23A 108.2
N2 C11 C10 101.1(3)
C12 C11 N2 110.7(4)
C12 C11 C10 113.6(4)
C12 C11 C13 109.1(4)
C13 C11 N2 111.2(4)
C13 C11 C10 111.0(4)
C3 C8 H8 119.6
C7 C8 C3 120.9(4)
C7 C8 H8 119.6
C19A C20A H20A 108.5
C19A C20A C21A 111.3(4)
C19A C20A C22A 111.8(4)
C21A C20A H20A 108.5
C21A C20A C22A 108.0(4)
C22A C20A H20A 108.5
C19 C20 H20 108.4
C19 C20 C21 110.2(4)
C19 C20 C22 113.0(4)
C21 C20 H20 108.4
C21 C20 C22 108.4(4)
C22 C20 H20 108.4
C23 C25 H25D 109.5
C23 C25 H25E 109.5
C23 C25 H25F 109.5
H25D C25 H25E 109.5
H25D C25 H25F 109.5
H25E C25 H25F 109.5
C4 C5 H5 119.6
C6 C5 C4 120.8(4)
C6 C5 H5 119.6
C11A C12A H12A 109.5
C11A C12A H12B 109.5
C11A C12A H12C 109.5
H12A C12A H12B 109.5
H12A C12A H12C 109.5
H12B C12A H12C 109.5
C31 C32 H32 107.2
C34 C32 H32 107.2
C34 C32 C31 110.1(4)
C34 C32 C33 109.0(4)
C33 C32 H32 107.2
C33 C32 C31 115.6(4)
C9 C31 H31 103.9
C32 C31 C9 114.5(4)
C32 C31 H31 103.9
C30 C31 C9 114.2(4)
C30 C31 C32 114.5(4)
C30 C31 H31 103.9
C9A C31B H31B 102.7
C30B C31B C9A 115.5(10)
C30B C31B H31B 102.7
C30B C31B C32B 116.3(10)
C32B C31B C9A 114.2(11)
C32B C31B H31B 102.7
C9 C10 H10E 109.8
C9 C10 H10F 109.8
C11 C10 C9 109.2(4)
C11 C10 H10E 109.8
C11 C10 H10F 109.8
H10E C10 H10F 108.3
C11A C13A H13A 109.5
C11A C13A H13B 109.5
C11A C13A H13C 109.5
H13A C13A H13B 109.5
H13A C13A H13C 109.5
H13B C13A H13C 109.5
C5 C6 H6 120.8
C7 C6 C5 118.4(5)
C7 C6 H6 120.8
C23A C24A H24A 109.5
C23A C24A H24B 109.5
C23A C24A H24C 109.5
H24A C24A H24B 109.5
H24A C24A H24C 109.5
H24B C24A H24C 109.5
H29E C29 H29F 107.9
C27 C29 H29E 109.1
C27 C29 H29F 109.1
C27 C29 C30 112.3(4)
C30 C29 H29E 109.1
C30 C29 H29F 109.1
C8 C7 H7 119.3
C6 C7 C8 121.3(5)
C6 C7 H7 119.3
C20A C21A H21A 109.5
C20A C21A H21B 109.5
C20A C21A H21C 109.5
H21A C21A H21B 109.5
H21A C21A H21C 109.5
H21B C21A H21C 109.5
C18 C17 H17 119.8
C16 C17 C18 120.4(5)
C16 C17 H17 119.8
C8B C3B N1A 127.0(5)
C8B C3B C4B 120.0
C4B C3B N1A 113.0(5)
C3B C8B H8B 120.0
C7B C8B C3B 120.0
C7B C8B H8B 120.0
C8B C7B H7B 120.0
C8B C7B C6B 120.0
C6B C7B H7B 120.0
C7B C6B H6B 120.0
C5B C6B C7B 120.0
C5B C6B H6B 120.0
C6B C5B H5B 120.0
C6B C5B C4B 120.0
C4B C5B H5B 120.0
C3B C4B H4B 120.0
C5B C4B C3B 120.0
C5B C4B H4B 120.0
C32 C34 H34G 109.5
C32 C34 H34H 109.5
C32 C34 H34I 109.5
H34G C34 H34H 109.5
H34G C34 H34I 109.5
H34H C34 H34I 109.5
C11 C12 H12D 109.5
C11 C12 H12E 109.5
C11 C12 H12F 109.5
H12D C12 H12E 109.5
H12D C12 H12F 109.5
H12E C12 H12F 109.5
C29 C27 H27 108.1
C29 C27 C28 111.6(5)
C26 C27 C29 110.2(4)
C26 C27 H27 108.1
C26 C27 C28 110.6(5)
C28 C27 H27 108.1
C9 C26 H26E 108.0
C9 C26 H26F 108.0
C27 C26 C9 117.2(4)
C27 C26 H26E 108.0
C27 C26 H26F 108.0
H26E C26 H26F 107.3
C20A C22A H22A 109.5
C20A C22A H22B 109.5
C20A C22A H22C 109.5
H22A C22A H22B 109.5
H22A C22A H22C 109.5
H22B C22A H22C 109.5
C31 C30 H30E 109.5
C31 C30 H30F 109.5
C29 C30 C31 110.7(4)
C29 C30 H30E 109.5
C29 C30 H30F 109.5
H30E C30 H30F 108.1
C23A C25A H25A 109.5
C23A C25A H25B 109.5
C23A C25A H25C 109.5
H25A C25A H25B 109.5
H25A C25A H25C 109.5
H25B C25A H25C 109.5
C11A C10B H10A 109.5
C11A C10B H10B 109.5
C9A C10B C11A 111(2)
C9A C10B H10A 109.5
C9A C10B H10B 109.5
H10A C10B H10B 108.1
C11 C13 H13D 109.5
C11 C13 H13E 109.5
C11 C13 H13F 109.5
H13D C13 H13E 109.5
H13D C13 H13F 109.5
H13E C13 H13F 109.5
C23 C24 H24D 109.5
C23 C24 H24E 109.5
C23 C24 H24F 109.5
H24D C24 H24E 109.5
H24D C24 H24F 109.5
H24E C24 H24F 109.5
C20 C21 H21D 109.5
C20 C21 H21E 109.5
C20 C21 H21F 109.5
H21D C21 H21E 109.5
H21D C21 H21F 109.5
H21E C21 H21F 109.5
C32 C33 H33G 109.5
C32 C33 H33H 109.5
C32 C33 H33I 109.5
H33G C33 H33H 109.5
H33G C33 H33I 109.5
H33H C33 H33I 109.5
C9A C26B H26A 108.2
C9A C26B H26B 108.2
H26A C26B H26B 107.3
C27B C26B C9A 116.6(14)
C27B C26B H26A 108.2
C27B C26B H26B 108.2
C20 C22 H22D 109.5
C20 C22 H22E 109.5
C20 C22 H22F 109.5
H22D C22 H22E 109.5
H22D C22 H22F 109.5
H22E C22 H22F 109.5
H34A C34B H34B 109.5
H34A C34B H34C 109.5
H34B C34B H34C 109.5
C32B C34B H34A 109.5
C32B C34B H34B 109.5
C32B C34B H34C 109.5
C31B C30B H30A 109.0
C31B C30B H30B 109.0
H30A C30B H30B 107.8
C29B C30B C31B 112.7(11)
C29B C30B H30A 109.0
C29B C30B H30B 109.0
C26B C27B H27B 108.3
C26B C27B C28B 109.7(11)
C29B C27B C26B 110.3(13)
C29B C27B H27B 108.3
C29B C27B C28B 111.7(10)
C28B C27B H27B 108.3
C30B C29B H29A 109.4
C30B C29B H29B 109.4
C27B C29B C30B 111.2(10)
C27B C29B H29A 109.4
C27B C29B H29B 109.4
H29A C29B H29B 108.0
C27 C28 H28G 109.5
C27 C28 H28H 109.5
C27 C28 H28I 109.5
H28G C28 H28H 109.5
H28G C28 H28I 109.5
H28H C28 H28I 109.5
C31B C32B H32B 107.4
C34B C32B C31B 112.4(15)
C34B C32B H32B 107.4
C34B C32B C33B 108.6(15)
C33B C32B C31B 113.3(10)
C33B C32B H32B 107.4
C27B C28B H28A 109.5
C27B C28B H28B 109.5
C27B C28B H28C 109.5
H28A C28B H28B 109.5
H28A C28B H28C 109.5
H28B C28B H28C 109.5
N1A C3A C8A 118.4(8)
N1A C3A C4A 121.6(8)
C8A C3A C4A 120.0
C3A C8A H8A 120.0
C7A C8A C3A 120.0
C7A C8A H8A 120.0
C8A C7A H7A 120.0
C6A C7A C8A 120.0
C6A C7A H7A 120.0
C7A C6A H6A 120.0
C7A C6A C5A 120.0
C5A C6A H6A 120.0
C6A C5A H5A 120.0
C6A C5A C4A 120.0
C4A C5A H5A 120.0
C3A C4A H4A 120.0
C5A C4A C3A 120.0
C5A C4A H4A 120.0
C32B C33B H33A 109.5
C32B C33B H33B 109.5
C32B C33B H33C 109.5
H33A C33B H33B 109.5
H33A C33B H33C 109.5
H33B C33B H33C 109.5
H28D C28A H28E 109.5
H28D C28A H28F 109.5
H28E C28A H28F 109.5
C27A C28A H28D 109.5
C27A C28A H28E 109.5
C27A C28A H28F 109.5
C9A C26A H26C 108.2
C9A C26A H26D 108.2
H26C C26A H26D 107.4
C27A C26A C9A 116.3(14)
C27A C26A H26C 108.2
C27A C26A H26D 108.2
C9A C31A H31A 105.0
C30A C31A C9A 112.0(11)
C30A C31A H31A 105.0
C30A C31A C32A 113.8(11)
C32A C31A C9A 114.8(11)
C32A C31A H31A 105.0
C31A C30A H30C 109.2
C31A C30A H30D 109.2
H30C C30A H30D 107.9
C29A C30A C31A 111.9(11)
C29A C30A H30C 109.2
C29A C30A H30D 109.2
C30A C29A H29C 109.6
C30A C29A H29D 109.6
H29C C29A H29D 108.1
C27A C29A C30A 110.5(10)
C27A C29A H29C 109.6
C27A C29A H29D 109.6
C28A C27A C26A 109.6(11)
C28A C27A H27A 107.8
C26A C27A H27A 107.8
C29A C27A C28A 113.7(11)
C29A C27A C26A 110.1(14)
C29A C27A H27A 107.8
C31A C32A H32A 107.6
C31A C32A C34A 114.8(11)
C33A C32A C31A 110.4(17)
C33A C32A H32A 107.6
C33A C32A C34A 108.5(15)
C34A C32A H32A 107.6
C32A C33A H33D 109.5
C32A C33A H33E 109.5
C32A C33A H33F 109.5
H33D C33A H33E 109.5
H33D C33A H33F 109.5
H33E C33A H33F 109.5
C32A C34A H34D 109.5
C32A C34A H34E 109.5
C32A C34A H34F 109.5
H34D C34A H34E 109.5
H34D C34A H34F 109.5
H34E C34A H34F 109.5
C11A C10A C9A 106(2)
C11A C10A H10C 110.5
C11A C10A H10D 110.5
C9A C10A H10C 110.5
C9A C10A H10D 110.5
H10C C10A H10D 108.6

loop_
_geom_bond_atom_site_label_1
_geom_bond_atom_site_label_2
_geom_bond_distance
O1A C2A 1.254(5)
O1 C2 1.254(5)
N2 C1 1.300(5)
N2 C14 1.473(5)
N2 C11 1.525(5)
N1 C2 1.298(5)
N1 C3 1.404(5)
N2A C14A 1.466(6)
N2A C11A 1.534(6)
N2A C1A 1.300(5)
N1A C2A 1.287(5)
N1A C3B 1.536(8)
N1A C3A 1.303(9)
C2 C1 1.525(6)
C2A C1A 1.515(6)
C3 C4 1.391(6)
C3 C8 1.398(6)
C1 C9 1.508(6)
C14 C19 1.406(6)
C14 C15 1.403(6)
C19 C18 1.405(6)
C19 C20 1.522(6)
C14A C19A 1.401(6)
C14A C15A 1.416(6)
C4 H4 0.9500
C4 C5 1.387(7)
C19A C18A 1.404(6)
C19A C20A 1.522(6)
C15 C16 1.407(6)
C15 C23 1.515(6)
C11A C12A 1.516(7)
C11A C13A 1.518(7)
C11A C10B 1.53(4)
C11A C10A 1.54(4)
C18 H18 0.9500
C18 C17 1.375(7)
C15A C16A 1.398(6)
C15A C23A 1.511(6)
C16 H16 0.9500
C16 C17 1.368(7)
C18A H18A 0.9500
C18A C17A 1.376(7)
C9 C31 1.566(6)
C9 C10 1.550(6)
C9 C26 1.562(6)
C1A C9A 1.518(6)
C17A H17A 0.9500
C17A C16A 1.381(7)
C16A H16A 0.9500
C9A C31B 1.565(13)
C9A C10B 1.52(3)
C9A C26B 1.548(14)
C9A C26A 1.560(14)
C9A C31A 1.552(14)
C9A C10A 1.59(3)
C23 H23 1.0000
C23 C25 1.535(7)
C23 C24 1.539(6)
C23A H23A 1.0000
C23A C24A 1.533(6)
C23A C25A 1.549(7)
C11 C10 1.535(6)
C11 C12 1.507(7)
C11 C13 1.525(6)
C8 H8 0.9500
C8 C7 1.390(7)
C20A H20A 1.0000
C20A C21A 1.527(7)
C20A C22A 1.547(7)
C20 H20 1.0000
C20 C21 1.530(7)
C20 C22 1.549(7)
C25 H25D 0.9800
C25 H25E 0.9800
C25 H25F 0.9800
C5 H5 0.9500
C5 C6 1.379(7)
C12A H12A 0.9800
C12A H12B 0.9800
C12A H12C 0.9800
C32 H32 1.0000
C32 C31 1.547(7)
C32 C34 1.527(7)
C32 C33 1.534(7)
C31 H31 1.0000
C31 C30 1.526(6)
C31B H31B 1.0000
C31B C30B 1.534(12)
C31B C32B 1.557(13)
C10 H10E 0.9900
C10 H10F 0.9900
C13A H13A 0.9800
C13A H13B 0.9800
C13A H13C 0.9800
C6 H6 0.9500
C6 C7 1.373(7)
C24A H24A 0.9800
C24A H24B 0.9800
C24A H24C 0.9800
C29 H29E 0.9900
C29 H29F 0.9900
C29 C27 1.522(7)
C29 C30 1.525(7)
C7 H7 0.9500
C21A H21A 0.9800
C21A H21B 0.9800
C21A H21C 0.9800
C17 H17 0.9500
C3B C8B 1.3900
C3B C4B 1.3900
C8B H8B 0.9500
C8B C7B 1.3900
C7B H7B 0.9500
C7B C6B 1.3900
C6B H6B 0.9500
C6B C5B 1.3900
C5B H5B 0.9500
C5B C4B 1.3900
C4B H4B 0.9500
C34 H34G 0.9800
C34 H34H 0.9800
C34 H34I 0.9800
C12 H12D 0.9800
C12 H12E 0.9800
C12 H12F 0.9800
C27 H27 1.0000
C27 C26 1.513(7)
C27 C28 1.526(7)
C26 H26E 0.9900
C26 H26F 0.9900
C22A H22A 0.9800
C22A H22B 0.9800
C22A H22C 0.9800
C30 H30E 0.9900
C30 H30F 0.9900
C25A H25A 0.9800
C25A H25B 0.9800
C25A H25C 0.9800
C10B H10A 0.9900
C10B H10B 0.9900
C13 H13D 0.9800
C13 H13E 0.9800
C13 H13F 0.9800
C24 H24D 0.9800
C24 H24E 0.9800
C24 H24F 0.9800
C21 H21D 0.9800
C21 H21E 0.9800
C21 H21F 0.9800
C33 H33G 0.9800
C33 H33H 0.9800
C33 H33I 0.9800
C26B H26A 0.9900
C26B H26B 0.9900
C26B C27B 1.509(14)
C22 H22D 0.9800
C22 H22E 0.9800
C22 H22F 0.9800
C34B H34A 0.9800
C34B H34B 0.9800
C34B H34C 0.9800
C34B C32B 1.526(12)
C30B H30A 0.9900
C30B H30B 0.9900
C30B C29B 1.517(14)
C27B H27B 1.0000
C27B C29B 1.505(13)
C27B C28B 1.540(13)
C29B H29A 0.9900
C29B H29B 0.9900
C28 H28G 0.9800
C28 H28H 0.9800
C28 H28I 0.9800
C32B H32B 1.0000
C32B C33B 1.549(14)
C28B H28A 0.9800
C28B H28B 0.9800
C28B H28C 0.9800
C3A C8A 1.3900
C3A C4A 1.3900
C8A H8A 0.9500
C8A C7A 1.3900
C7A H7A 0.9500
C7A C6A 1.3900
C6A H6A 0.9500
C6A C5A 1.3900
C5A H5A 0.9500
C5A C4A 1.3900
C4A H4A 0.9500
C33B H33A 0.9800
C33B H33B 0.9800
C33B H33C 0.9800
C28A H28D 0.9800
C28A H28E 0.9800
C28A H28F 0.9800
C28A C27A 1.524(14)
C26A H26C 0.9900
C26A H26D 0.9900
C26A C27A 1.527(14)
C31A H31A 1.0000
C31A C30A 1.542(13)
C31A C32A 1.551(13)
C30A H30C 0.9900
C30A H30D 0.9900
C30A C29A 1.538(15)
C29A H29C 0.9900
C29A H29D 0.9900
C29A C27A 1.500(14)
C27A H27A 1.0000
C32A H32A 1.0000
C32A C33A 1.520(16)
C32A C34A 1.557(15)
C33A H33D 0.9800
C33A H33E 0.9800
C33A H33F 0.9800
C34A H34D 0.9800
C34A H34E 0.9800
C34A H34F 0.9800
C10A H10C 0.9900
C10A H10D 0.9900
